data_7022910
loop_
_publ_author_name
'Bai, Shi-Qiang'
'Jiang, Lu'
'Zuo, Jing-Lin'
'Hor, T. S. Andy'

_publ_section_title
;
 Hybrid NS ligands supported Cu(I)/(II) complexes for azide-alkyne
 cycloaddition reactions.
;
_journal_issue 31
_journal_name_full 'Dalton transactions (Cambridge, England : 2003)'
_journal_page_first 11319
_journal_page_last 11326
_journal_paper_doi 10.1039/c3dt50247c
_journal_volume 42
_journal_year 2013
_chemical_formula_sum 'C11 H10 Cu2 I2 N2 S'
_chemical_formula_weight 583.15
_chemical_name_systematic
;
?
;
_space_group_IT_number 2
_symmetry_cell_setting triclinic
_symmetry_space_group_name_Hall '-P 1'
_symmetry_space_group_name_H-M 'P -1'
_atom_sites_solution_hydrogens geom
_atom_sites_solution_primary direct
_atom_sites_solution_secondary difmap
_audit_creation_method SHELXL-97
_cell_angle_alpha 92.5260(10)
_cell_angle_beta 93.7820(10)
_cell_angle_gamma 109.7160(10)
_cell_formula_units_Z 2
_cell_length_a 7.7667(4)
_cell_length_b 8.2376(4)
_cell_length_c 12.2411(6)
_cell_measurement_reflns_used 6921
_cell_measurement_temperature 223(2)
_cell_measurement_theta_max 27.49
_cell_measurement_theta_min 2.63
_cell_volume 733.82(6)
_computing_cell_refinement 'Bruker SMART'
_computing_data_collection 'Bruker SMART'
_computing_data_reduction 'Bruker SAINT'
_computing_molecular_graphics 'Bruker SHELXTL'
_computing_publication_material 'Bruker SHELXTL'
_computing_structure_refinement 'SHELXL-97 (Sheldrick, 1997)'
_computing_structure_solution 'SHELXS-97 (Sheldrick, 1990)'
_diffrn_ambient_temperature 223(2)
_diffrn_measured_fraction_theta_full 0.998
_diffrn_measured_fraction_theta_max 0.998
_diffrn_measurement_device_type 'CCD area detector'
_diffrn_measurement_method 'phi and omega scans'
_diffrn_radiation_monochromator graphite
_diffrn_radiation_source 'fine-focus sealed tube'
_diffrn_radiation_type MoK\a
_diffrn_radiation_wavelength 0.71073
_diffrn_reflns_av_R_equivalents 0.0300
_diffrn_reflns_av_sigmaI/netI 0.0313
_diffrn_reflns_limit_h_max 10
_diffrn_reflns_limit_h_min -10
_diffrn_reflns_limit_k_max 10
_diffrn_reflns_limit_k_min -10
_diffrn_reflns_limit_l_max 15
_diffrn_reflns_limit_l_min -15
_diffrn_reflns_number 9485
_diffrn_reflns_theta_full 27.50
_diffrn_reflns_theta_max 27.50
_diffrn_reflns_theta_min 1.67
_exptl_absorpt_coefficient_mu 7.229
_exptl_absorpt_correction_T_max 0.8123
_exptl_absorpt_correction_T_min 0.1601
_exptl_absorpt_correction_type multi-scan
_exptl_absorpt_process_details 'Sadabs, (Sheldrick 2001)'
_exptl_crystal_colour yellow
_exptl_crystal_density_diffrn 2.639
_exptl_crystal_density_meas ?
_exptl_crystal_density_method 'not measured'
_exptl_crystal_description 'Thin Plate'
_exptl_crystal_F_000 540
_exptl_crystal_size_max 0.40
_exptl_crystal_size_mid 0.04
_exptl_crystal_size_min 0.03
_refine_diff_density_max 0.658
_refine_diff_density_min -0.928
_refine_diff_density_rms 0.134
_refine_ls_extinction_method none
_refine_ls_goodness_of_fit_ref 1.054
_refine_ls_hydrogen_treatment constr
_refine_ls_matrix_type full
_refine_ls_number_parameters 163
_refine_ls_number_reflns 3358
_refine_ls_number_restraints 0
_refine_ls_restrained_S_all 1.054
_refine_ls_R_factor_all 0.0232
_refine_ls_R_factor_gt 0.0219
_refine_ls_shift/su_max 0.003
_refine_ls_shift/su_mean 0.000
_refine_ls_structure_factor_coef Fsqd
_refine_ls_weighting_details 'calc w=1/[\s^2^(Fo^2^)+(0.0207P)^2^+0.7417P] where P=(Fo^2^+2Fc^2^)/3'
_refine_ls_weighting_scheme calc
_refine_ls_wR_factor_gt 0.0542
_refine_ls_wR_factor_ref 0.0550
_reflns_number_gt 3218
_reflns_number_total 3358
_reflns_threshold_expression >2sigma(I)
_cod_data_source_file c3dt50247c.txt
_cod_data_source_block 3
_cod_depositor_comments
;
The following automatic conversions were performed:

'_symmetry_cell_setting' value 'Triclinic' changed to 'triclinic'
according to /home/saulius/struct/CIF-dictionaries/cif_core.dic
dictionary named 'cif_core.dic' version 2.4.2 from
2011-04-26.

'_exptl_absorpt_correction_type' value 'Multi-scan'
changed to 'multi-scan' according to
/home/saulius/struct/CIF-dictionaries/cif_core.dic dictionary named
'cif_core.dic' version 2.4.2 from 2011-04-26.

Automatic conversion script
Id: cif_fix_values 1891 2012-01-12 08:04:46Z andrius 

The following automatic conversions were performed:

'_exptl_crystal_density_meas' value 'Not Measured' was changed to '?'
- the value is perceived as not measured.

Automatic conversion script
Id: cif_fix_values 3008 2015-01-20 13:52:24Z robertas 
;
_cod_original_sg_symbol_H-M P-1
_cod_database_code 7022910

loop_
_symmetry_equiv_pos_as_xyz
'x, y, z'
'-x, -y, -z'

loop_
_atom_site_label
_atom_site_type_symbol
_atom_site_fract_x
_atom_site_fract_y
_atom_site_fract_z
_atom_site_U_iso_or_equiv
_atom_site_adp_type
_atom_site_occupancy
_atom_site_symmetry_multiplicity
_atom_site_calc_flag
_atom_site_refinement_flags
Cu1 Cu 0.57506(5) 0.59877(5) 0.92348(3) 0.03151(9) Uani 1 1 d .
Cu2 Cu -0.39048(4) 0.55693(5) 0.58811(3) 0.02560(9) Uani 1 1 d .
I1 I 0.37672(3) 0.69379(3) 1.057767(15) 0.03022(6) Uani 1 1 d .
I2 I -0.40199(2) 0.77302(2) 0.437411(14) 0.02713(6) Uani 1 1 d .
S1 S 0.46690(8) 0.63912(8) 0.73502(5) 0.01957(12) Uani 1 1 d .
N1 N 0.7985(3) 0.7912(3) 0.87786(19) 0.0233(4) Uani 1 1 d .
N2 N -0.1253(3) 0.5839(3) 0.62959(19) 0.0234(4) Uani 1 1 d .
C1 C 0.9714(4) 0.8108(4) 0.9167(2) 0.0277(6) Uani 1 1 d .
H1 H 0.9894 0.7344 0.9674 0.033 Uiso 1 1 calc R
C2 C 1.1229(4) 0.9386(4) 0.8851(3) 0.0307(6) Uani 1 1 d .
H2 H 1.2414 0.9500 0.9150 0.037 Uiso 1 1 calc R
C3 C 1.0986(4) 1.0493(4) 0.8092(3) 0.0339(7) Uani 1 1 d .
H3 H 1.1998 1.1377 0.7867 0.041 Uiso 1 1 calc R
C4 C 0.9213(4) 1.0275(4) 0.7664(3) 0.0312(6) Uani 1 1 d .
H4 H 0.9013 1.0992 0.7130 0.037 Uiso 1 1 calc R
C5 C 0.7751(4) 0.8998(3) 0.8032(2) 0.0231(5) Uani 1 1 d .
C6 C 0.5797(4) 0.8716(4) 0.7603(2) 0.0256(5) Uani 1 1 d .
H6A H 0.5773 0.9295 0.6923 0.031 Uiso 1 1 calc R
H6B H 0.5177 0.9179 0.8145 0.031 Uiso 1 1 calc R
C7 C 0.0139(4) 0.7075(4) 0.5914(2) 0.0282(6) Uani 1 1 d .
H7 H -0.0136 0.7823 0.5427 0.034 Uiso 1 1 calc R
C8 C 0.1970(4) 0.7308(4) 0.6201(2) 0.0279(6) Uani 1 1 d .
H8 H 0.2909 0.8177 0.5904 0.033 Uiso 1 1 calc R
C9 C 0.2386(3) 0.6237(3) 0.6934(2) 0.0200(5) Uani 1 1 d .
C10 C 0.0962(4) 0.4964(4) 0.7341(2) 0.0295(6) Uani 1 1 d .
H10 H 0.1200 0.4221 0.7844 0.035 Uiso 1 1 calc R
C11 C -0.0827(4) 0.4804(4) 0.6991(3) 0.0305(6) Uani 1 1 d .
H11 H -0.1790 0.3919 0.7259 0.037 Uiso 1 1 calc R

loop_
_atom_site_aniso_label
_atom_site_aniso_U_11
_atom_site_aniso_U_22
_atom_site_aniso_U_33
_atom_site_aniso_U_23
_atom_site_aniso_U_13
_atom_site_aniso_U_12
Cu1 0.02770(19) 0.02916(19) 0.0387(2) 0.01188(15) 0.01027(15) 0.00849(15)
Cu2 0.01829(16) 0.02751(18) 0.03083(18) 0.00275(13) -0.00056(13) 0.00801(14)
I1 0.03243(11) 0.02907(11) 0.03378(11) 0.00748(8) 0.00833(8) 0.01487(8)
I2 0.02979(11) 0.02082(10) 0.02975(10) 0.00703(7) 0.00309(7) 0.00656(8)
S1 0.0165(3) 0.0194(3) 0.0228(3) 0.0020(2) -0.0001(2) 0.0064(2)
N1 0.0198(10) 0.0220(11) 0.0268(11) 0.0026(9) 0.0015(9) 0.0055(9)
N2 0.0178(10) 0.0271(12) 0.0268(11) 0.0028(9) 0.0013(8) 0.0095(9)
C1 0.0221(13) 0.0293(14) 0.0317(14) 0.0018(11) -0.0008(11) 0.0093(12)
C2 0.0182(13) 0.0330(16) 0.0388(16) -0.0015(12) 0.0016(11) 0.0066(12)
C3 0.0238(14) 0.0291(15) 0.0418(17) 0.0042(13) 0.0065(12) -0.0009(12)
C4 0.0306(15) 0.0264(15) 0.0352(15) 0.0080(12) 0.0036(12) 0.0072(12)
C5 0.0226(13) 0.0194(12) 0.0256(13) -0.0027(10) 0.0000(10) 0.0060(10)
C6 0.0217(13) 0.0181(12) 0.0353(14) 0.0010(10) -0.0029(11) 0.0059(10)
C7 0.0222(13) 0.0296(15) 0.0348(15) 0.0110(12) 0.0020(11) 0.0106(12)
C8 0.0182(12) 0.0264(14) 0.0385(15) 0.0123(12) 0.0020(11) 0.0055(11)
C9 0.0159(11) 0.0212(12) 0.0233(12) -0.0017(9) 0.0003(9) 0.0075(10)
C10 0.0226(13) 0.0291(15) 0.0367(15) 0.0128(12) 0.0011(11) 0.0079(12)
C11 0.0187(13) 0.0305(15) 0.0409(16) 0.0124(12) 0.0041(11) 0.0050(11)

loop_
_atom_type_symbol
_atom_type_description
_atom_type_scat_dispersion_real
_atom_type_scat_dispersion_imag
_atom_type_scat_source
C C 0.0033 0.0016 'International Tables Vol C Tables 4.2.6.8 and 6.1.1.4'
H H 0.0000 0.0000 'International Tables Vol C Tables 4.2.6.8 and 6.1.1.4'
N N 0.0061 0.0033 'International Tables Vol C Tables 4.2.6.8 and 6.1.1.4'
S S 0.1246 0.1234 'International Tables Vol C Tables 4.2.6.8 and 6.1.1.4'
Cu Cu 0.3201 1.2651 'International Tables Vol C Tables 4.2.6.8 and 6.1.1.4'
I I -0.4742 1.8119 'International Tables Vol C Tables 4.2.6.8 and 6.1.1.4'

loop_
_geom_angle_atom_site_label_1
_geom_angle_atom_site_label_2
_geom_angle_atom_site_label_3
_geom_angle
_geom_angle_site_symmetry_1
_geom_angle_site_symmetry_3
N1 Cu1 S1 78.46(7) . .
N1 Cu1 I1 114.36(7) . 2_667
S1 Cu1 I1 113.52(2) . 2_667
N1 Cu1 I1 116.00(7) . .
S1 Cu1 I1 107.50(2) . .
I1 Cu1 I1 119.461(14) 2_667 .
N1 Cu1 Cu1 147.57(7) . 2_667
S1 Cu1 Cu1 133.93(3) . 2_667
I1 Cu1 Cu1 60.006(15) 2_667 2_667
I1 Cu1 Cu1 59.455(15) . 2_667
N2 Cu2 S1 112.71(7) . 1_455
N2 Cu2 Cu2 134.03(7) . 2_466
S1 Cu2 Cu2 113.22(2) 1_455 2_466
N2 Cu2 I2 108.85(7) . .
S1 Cu2 I2 104.29(2) 1_455 .
Cu2 Cu2 I2 60.789(14) 2_466 .
N2 Cu2 I2 110.96(7) . 2_466
S1 Cu2 I2 98.02(2) 1_455 2_466
Cu2 Cu2 I2 60.561(14) 2_466 2_466
I2 Cu2 I2 121.350(13) . 2_466
Cu1 I1 Cu1 60.540(14) 2_667 .
Cu2 I2 Cu2 58.651(13) . 2_466
C9 S1 C6 101.83(12) . .
C9 S1 Cu2 111.26(9) . 1_655
C6 S1 Cu2 105.60(10) . 1_655
C9 S1 Cu1 124.40(9) . .
C6 S1 Cu1 89.64(10) . .
Cu2 S1 Cu1 117.51(3) 1_655 .
C1 N1 C5 118.0(2) . .
C1 N1 Cu1 122.3(2) . .
C5 N1 Cu1 119.68(18) . .
C11 N2 C7 117.3(2) . .
C11 N2 Cu2 120.65(19) . .
C7 N2 Cu2 122.03(19) . .
N1 C1 C2 122.6(3) . .
C3 C2 C1 119.2(3) . .
C2 C3 C4 118.6(3) . .
C5 C4 C3 119.4(3) . .
N1 C5 C4 122.1(2) . .
N1 C5 C6 116.3(2) . .
C4 C5 C6 121.6(3) . .
C5 C6 S1 106.48(19) . .
N2 C7 C8 123.2(3) . .
C9 C8 C7 118.8(3) . .
C10 C9 C8 118.7(2) . .
C10 C9 S1 118.4(2) . .
C8 C9 S1 122.9(2) . .
C9 C10 C11 118.7(3) . .
N2 C11 C10 123.5(3) . .

loop_
_geom_bond_atom_site_label_1
_geom_bond_atom_site_label_2
_geom_bond_distance
_geom_bond_site_symmetry_2
Cu1 N1 2.046(2) .
Cu1 S1 2.4775(7) .
Cu1 I1 2.5782(4) 2_667
Cu1 I1 2.5927(4) .
Cu1 Cu1 2.6066(7) 2_667
Cu2 N2 2.023(2) .
Cu2 S1 2.3625(7) 1_455
Cu2 Cu2 2.5861(7) 2_466
Cu2 I2 2.6372(4) .
Cu2 I2 2.6431(4) 2_466
I1 Cu1 2.5782(4) 2_667
I2 Cu2 2.6431(4) 2_466
S1 C9 1.773(3) .
S1 C6 1.819(3) .
S1 Cu2 2.3624(7) 1_655
N1 C1 1.348(3) .
N1 C5 1.352(4) .
N2 C11 1.334(4) .
N2 C7 1.338(4) .
C1 C2 1.380(4) .
C2 C3 1.378(5) .
C3 C4 1.390(4) .
C4 C5 1.379(4) .
C5 C6 1.510(4) .
C7 C8 1.388(4) .
C8 C9 1.382(4) .
C9 C10 1.381(4) .
C10 C11 1.387(4) .
